data_4338288
loop_
_publ_author_name
'Berkeley, Emily R.'
'Ewing, William C.'
'Carroll, Patrick J.'
'Sneddon, Larry G.'

_publ_section_title
;
 Synthesis, Structural Characterization, and Reactivity Studies of
 5-CF3SO3-B10H13.
;
_journal_issue 10
_journal_name_full 'Inorganic chemistry'
_journal_page_first 5348
_journal_page_last 5358
_journal_paper_doi 10.1021/ic500684b
_journal_volume 53
_journal_year 2014
_chemical_formula_sum 'C10 H14 B10 F6 O3 S'
_chemical_formula_weight 436.37
_space_group_IT_number 14
_symmetry_cell_setting monoclinic
_symmetry_Int_Tables_number 14
_symmetry_space_group_name_Hall '-P 2ybc'
_symmetry_space_group_name_H-M 'P 1 21/c 1'
_atom_sites_solution_hydrogens geom
_atom_sites_solution_primary direct
_audit_creation_method SHELXL-97
_cell_angle_alpha 90.00
_cell_angle_beta 102.767(6)
_cell_angle_gamma 90.00
_cell_formula_units_Z 4
_cell_length_a 20.455(2)
_cell_length_b 8.4276(9)
_cell_length_c 11.1528(13)
_cell_measurement_temperature 143(1)
_cell_volume 1875.1(4)
_computing_data_collection 'Bruker APEX2'
_computing_data_reduction 'Bruker SAINT'
_computing_structure_refinement 'SHELXL-97 (Sheldrick, 2008)'
_computing_structure_solution 'SHELXS-97 (Sheldrick, 2008)'
_diffrn_ambient_temperature 143(1)
_diffrn_measured_fraction_theta_full 0.998
_diffrn_measured_fraction_theta_max 0.998
_diffrn_measurement_device 'CCD Area Detector'
_diffrn_measurement_device_type 'Bruker APEXII'
_diffrn_measurement_method 'phi and omega scans'
_diffrn_radiation_monochromator graphite
_diffrn_radiation_source 'sealed tube'
_diffrn_radiation_type MoK\a
_diffrn_radiation_wavelength 0.71073
_diffrn_reflns_av_R_equivalents 0.0709
_diffrn_reflns_av_sigmaI/netI 0.0462
_diffrn_reflns_limit_h_max 26
_diffrn_reflns_limit_h_min -26
_diffrn_reflns_limit_k_max 10
_diffrn_reflns_limit_k_min -10
_diffrn_reflns_limit_l_max 14
_diffrn_reflns_limit_l_min -14
_diffrn_reflns_number 50457
_diffrn_reflns_theta_full 27.56
_diffrn_reflns_theta_max 27.56
_diffrn_reflns_theta_min 2.04
_exptl_absorpt_coefficient_mu 0.241
_exptl_absorpt_correction_T_max 0.7456
_exptl_absorpt_correction_T_min 0.7004
_exptl_absorpt_correction_type multi-scan
_exptl_absorpt_process_details '(SADABS; Sheldrick, 2007)'
_exptl_crystal_density_diffrn 1.546
_exptl_crystal_density_method 'not measured'
_exptl_crystal_F_000 872
_exptl_crystal_size_max 0.28
_exptl_crystal_size_mid 0.05
_exptl_crystal_size_min 0.02
_refine_diff_density_max 0.496
_refine_diff_density_min -0.466
_refine_diff_density_rms 0.063
_refine_ls_extinction_method none
_refine_ls_goodness_of_fit_ref 1.026
_refine_ls_hydrogen_treatment constr
_refine_ls_matrix_type full
_refine_ls_number_parameters 272
_refine_ls_number_reflns 4313
_refine_ls_number_restraints 0
_refine_ls_restrained_S_all 1.026
_refine_ls_R_factor_all 0.0943
_refine_ls_R_factor_gt 0.0541
_refine_ls_shift/su_max 0.000
_refine_ls_shift/su_mean 0.000
_refine_ls_structure_factor_coef Fsqd
_refine_ls_weighting_details 'calc w=1/[\s^2^(Fo^2^)+(0.0533P)^2^+2.1539P] where P=(Fo^2^+2Fc^2^)/3'
_refine_ls_weighting_scheme calc
_refine_ls_wR_factor_gt 0.1184
_refine_ls_wR_factor_ref 0.1360
_reflns_number_gt 2957
_reflns_number_total 4313
_reflns_threshold_expression >2sigma(I)
_cod_data_source_file ic500684b_si_002.cif
_cod_data_source_block UP3432(CMPD8)
_cod_depositor_comments
;
The following automatic conversions were performed:
'_atom_site_symetry_multiplicity' tag replaced with
'_atom_site_symmetry_multiplicity'.

Automatic conversion script
Id: cif_correct_tags 1440 2010-10-19 06:21:57Z saulius 

 Adding full bibliography for 4338285--4338289.cif.
;
_cod_original_cell_volume 1875.1(3)
_cod_original_sg_symbol_H-M 'P 21/c     '
_cod_database_code 4338288

loop_
_symmetry_equiv_pos_as_xyz
'x, y, z'
'-x, y+1/2, -z+1/2'
'-x, -y, -z'
'x, -y-1/2, z-1/2'

loop_
_atom_site_label
_atom_site_type_symbol
_atom_site_fract_x
_atom_site_fract_y
_atom_site_fract_z
_atom_site_U_iso_or_equiv
_atom_site_adp_type
_atom_site_occupancy
_atom_site_symmetry_multiplicity
_atom_site_calc_flag
_atom_site_refinement_flags
C1 C 0.29279(12) 0.4679(3) 0.1830(2) 0.0203(5) Uani 1 1 d .
C2 C 0.35412(13) 0.3359(3) 0.2298(3) 0.0292(6) Uani 1 1 d .
H2 H 0.3447 0.2336 0.2599 0.036 Uiso 1 1 calc R
B3 B 0.35103(14) 0.5001(3) 0.3214(3) 0.0232(6) Uani 1 1 d .
H3 H 0.3391 0.4953 0.4128 0.029 Uiso 1 1 calc R
B4 B 0.32335(14) 0.6571(3) 0.2153(3) 0.0207(6) Uani 1 1 d .
B5 B 0.30834(15) 0.5807(4) 0.0632(3) 0.0244(6) Uani 1 1 d .
H5 H 0.2690 0.6287 -0.0116 0.030 Uiso 1 1 calc R
B6 B 0.32838(15) 0.3776(4) 0.0774(3) 0.0266(7) Uani 1 1 d .
H6 H 0.3013 0.2913 0.0105 0.033 Uiso 1 1 calc R
B7 B 0.42824(15) 0.4293(4) 0.2953(3) 0.0294(7) Uani 1 1 d .
H7 H 0.4668 0.3787 0.3702 0.037 Uiso 1 1 calc R
B8 B 0.40957(15) 0.6362(4) 0.2852(3) 0.0263(6) Uani 1 1 d .
H8 H 0.4362 0.7215 0.3534 0.033 Uiso 1 1 calc R
B9 B 0.38342(15) 0.6869(4) 0.1255(3) 0.0275(7) Uani 1 1 d .
H9 H 0.3933 0.8045 0.0906 0.034 Uiso 1 1 calc R
B10 B 0.38599(16) 0.5097(4) 0.0384(3) 0.0293(7) Uani 1 1 d .
H10 H 0.3975 0.5122 -0.0534 0.037 Uiso 1 1 calc R
B11 B 0.41343(15) 0.3526(4) 0.1434(3) 0.0304(7) Uani 1 1 d .
H11 H 0.4425 0.2519 0.1199 0.038 Uiso 1 1 calc R
B12 B 0.44854(16) 0.5438(4) 0.1752(3) 0.0324(7) Uani 1 1 d .
H12 H 0.5009 0.5691 0.1722 0.040 Uiso 1 1 calc R
C13 C 0.22147(12) 0.4246(3) 0.1840(2) 0.0195(5) Uani 1 1 d .
C14 C 0.19832(12) 0.4344(3) 0.2915(2) 0.0238(5) Uani 1 1 d .
H14 H 0.2274 0.4643 0.3643 0.032 Uiso 1 1 calc R
C15 C 0.13182(13) 0.3997(3) 0.2910(2) 0.0284(6) Uani 1 1 d .
H15 H 0.1164 0.4070 0.3633 0.038 Uiso 1 1 calc R
C16 C 0.08862(13) 0.3545(3) 0.1829(3) 0.0263(6) Uani 1 1 d .
C17 C 0.11136(13) 0.3456(3) 0.0749(2) 0.0283(6) Uani 1 1 d .
H17 H 0.0822 0.3161 0.0020 0.038 Uiso 1 1 calc R
C18 C 0.17746(13) 0.3807(3) 0.0756(2) 0.0259(6) Uani 1 1 d .
H18 H 0.1926 0.3749 0.0029 0.034 Uiso 1 1 calc R
C19 C 0.01670(14) 0.3181(4) 0.1804(3) 0.0369(7) Uani 1 1 d .
F1 F -0.00486(10) 0.1890(3) 0.1166(3) 0.0868(9) Uani 1 1 d .
F2 F 0.00468(9) 0.2968(3) 0.2912(2) 0.0740(8) Uani 1 1 d .
F3 F -0.02416(9) 0.4324(3) 0.1297(2) 0.0691(7) Uani 1 1 d .
C20 C 0.15698(16) 0.8573(4) 0.1689(4) 0.0527(10) Uani 1 1 d .
F4 F 0.11828(10) 0.9787(2) 0.1220(2) 0.0732(7) Uani 1 1 d .
F5 F 0.14390(11) 0.7394(3) 0.0931(3) 0.0963(10) Uani 1 1 d .
F6 F 0.14419(11) 0.8148(3) 0.2758(3) 0.0899(9) Uani 1 1 d .
S1 S 0.24388(3) 0.91816(7) 0.19175(6) 0.02516(17) Uani 1 1 d .
O1 O 0.27843(8) 0.76868(19) 0.25504(15) 0.0223(4) Uani 1 1 d .
O2 O 0.25188(12) 1.0425(2) 0.27792(19) 0.0469(6) Uani 1 1 d .
O3 O 0.25787(12) 0.9440(3) 0.07573(19) 0.0498(6) Uani 1 1 d .

loop_
_atom_site_aniso_label
_atom_site_aniso_U_11
_atom_site_aniso_U_22
_atom_site_aniso_U_33
_atom_site_aniso_U_23
_atom_site_aniso_U_13
_atom_site_aniso_U_12
C1 0.0235(12) 0.0165(11) 0.0220(12) -0.0025(9) 0.0075(10) 0.0001(10)
C2 0.0289(15) 0.0214(13) 0.0382(16) -0.0022(12) 0.0096(12) 0.0012(11)
B3 0.0233(14) 0.0215(14) 0.0234(15) -0.0022(12) 0.0018(12) 0.0006(12)
B4 0.0219(14) 0.0203(14) 0.0214(14) 0.0000(11) 0.0081(11) -0.0010(11)
B5 0.0282(15) 0.0245(14) 0.0225(14) 0.0025(12) 0.0099(12) 0.0007(13)
B6 0.0270(15) 0.0283(16) 0.0286(16) 0.0002(12) 0.0145(13) 0.0061(13)
B7 0.0232(15) 0.0294(16) 0.0354(17) -0.0019(14) 0.0060(13) 0.0049(13)
B8 0.0205(14) 0.0268(15) 0.0324(17) -0.0042(13) 0.0074(12) -0.0032(12)
B9 0.0254(15) 0.0263(16) 0.0346(18) -0.0008(13) 0.0146(13) -0.0044(13)
B10 0.0283(16) 0.0324(17) 0.0313(17) -0.0052(14) 0.0154(13) -0.0016(14)
B11 0.0253(16) 0.0303(16) 0.0371(18) -0.0050(14) 0.0105(13) 0.0044(13)
B12 0.0228(15) 0.0352(18) 0.0418(19) -0.0042(14) 0.0131(13) 0.0008(13)
C13 0.0208(12) 0.0131(11) 0.0254(13) 0.0009(10) 0.0067(10) 0.0003(10)
C14 0.0222(12) 0.0254(13) 0.0226(13) 0.0012(11) 0.0023(10) -0.0011(11)
C15 0.0281(14) 0.0305(15) 0.0287(14) 0.0024(12) 0.0108(11) -0.0014(12)
C16 0.0213(13) 0.0178(12) 0.0385(15) 0.0056(11) 0.0036(11) 0.0006(10)
C17 0.0277(14) 0.0233(13) 0.0301(15) -0.0024(11) -0.0022(11) -0.0028(11)
C18 0.0292(14) 0.0234(13) 0.0253(14) -0.0034(10) 0.0065(11) -0.0002(11)
C19 0.0256(15) 0.0331(16) 0.0499(19) 0.0070(14) 0.0040(13) -0.0027(13)
F1 0.0406(12) 0.0699(16) 0.152(2) -0.0454(16) 0.0268(14) -0.0290(12)
F2 0.0294(10) 0.129(2) 0.0642(14) 0.0345(14) 0.0125(10) -0.0158(12)
F3 0.0277(10) 0.0668(14) 0.1110(19) 0.0380(13) 0.0114(11) 0.0123(10)
C20 0.0294(16) 0.0267(16) 0.098(3) 0.0117(18) 0.0058(18) 0.0086(14)
F4 0.0371(11) 0.0340(11) 0.141(2) 0.0183(12) 0.0036(12) 0.0162(9)
F5 0.0485(13) 0.0345(12) 0.172(3) -0.0167(14) -0.0495(15) 0.0030(10)
F6 0.0510(13) 0.0803(17) 0.156(3) 0.0525(18) 0.0619(16) 0.0182(12)
S1 0.0308(3) 0.0182(3) 0.0273(3) 0.0036(3) 0.0080(3) 0.0008(3)
O1 0.0252(9) 0.0190(9) 0.0243(9) 0.0018(7) 0.0086(7) 0.0029(7)
O2 0.0757(16) 0.0184(10) 0.0406(12) -0.0034(9) -0.0003(11) 0.0080(10)
O3 0.0635(15) 0.0548(15) 0.0367(12) 0.0229(11) 0.0229(11) 0.0239(12)

loop_
_atom_type_symbol
_atom_type_description
_atom_type_scat_dispersion_real
_atom_type_scat_dispersion_imag
_atom_type_scat_source
C C 0.0033 0.0016 'International Tables Vol C Tables 4.2.6.8 and 6.1.1.4'
H H 0.0000 0.0000 'International Tables Vol C Tables 4.2.6.8 and 6.1.1.4'
B B 0.0013 0.0007 'International Tables Vol C Tables 4.2.6.8 and 6.1.1.4'
F F 0.0171 0.0103 'International Tables Vol C Tables 4.2.6.8 and 6.1.1.4'
O O 0.0106 0.0060 'International Tables Vol C Tables 4.2.6.8 and 6.1.1.4'
S S 0.1246 0.1234 'International Tables Vol C Tables 4.2.6.8 and 6.1.1.4'

loop_
_geom_angle_atom_site_label_1
_geom_angle_atom_site_label_2
_geom_angle_atom_site_label_3
_geom_angle
C13 C1 C2 119.9(2)
C13 C1 B6 117.5(2)
C2 C1 B6 60.71(16)
C13 C1 B4 122.0(2)
C2 C1 B4 109.76(19)
B6 C1 B4 111.66(19)
C13 C1 B5 118.9(2)
C2 C1 B5 110.74(19)
B6 C1 B5 61.85(16)
B4 C1 B5 62.05(16)
C13 C1 B3 120.2(2)
C2 C1 B3 60.65(16)
B6 C1 B3 111.7(2)
B4 C1 B3 61.77(15)
B5 C1 B3 113.05(19)
C1 C2 B6 60.37(16)
C1 C2 B11 110.2(2)
B6 C2 B11 61.45(17)
C1 C2 B7 111.0(2)
B6 C2 B7 112.3(2)
B11 C2 B7 62.28(18)
C1 C2 B3 61.92(15)
B6 C2 B3 112.4(2)
B11 C2 B3 112.9(2)
B7 C2 B3 61.80(17)
C2 B3 C1 57.43(15)
C2 B3 B8 105.6(2)
C1 B3 B8 105.2(2)
C2 B3 B7 58.88(16)
C1 B3 B7 105.1(2)
B8 B3 B7 60.52(17)
C2 B3 B4 104.5(2)
C1 B3 B4 58.34(15)
B8 B3 B4 59.88(16)
B7 B3 B4 107.8(2)
O1 B4 C1 116.0(2)
O1 B4 B9 130.4(2)
C1 B4 B9 106.19(19)
O1 B4 B8 124.5(2)
C1 B4 B8 106.27(19)
B9 B4 B8 60.93(17)
O1 B4 B5 122.6(2)
C1 B4 B5 59.09(15)
B9 B4 B5 60.34(16)
B8 B4 B5 109.2(2)
O1 B4 B3 114.1(2)
C1 B4 B3 59.89(15)
B9 B4 B3 108.9(2)
B8 B4 B3 59.68(16)
B5 B4 B3 109.1(2)
C1 B5 B6 58.26(15)
C1 B5 B10 105.1(2)
B6 B5 B10 59.16(17)
C1 B5 B4 58.87(15)
B6 B5 B4 106.2(2)
B10 B5 B4 107.4(2)
C1 B5 B9 105.4(2)
B6 B5 B9 106.9(2)
B10 B5 B9 60.38(17)
B4 B5 B9 59.55(16)
C1 B6 C2 58.92(16)
C1 B6 B10 107.7(2)
C2 B6 B10 107.7(2)
C1 B6 B11 107.6(2)
C2 B6 B11 59.62(17)
B10 B6 B11 61.12(19)
C1 B6 B5 59.89(16)
C2 B6 B5 107.7(2)
B10 B6 B5 60.90(17)
B11 B6 B5 110.2(2)
C2 B7 B3 59.33(16)
C2 B7 B12 105.0(2)
B3 B7 B12 107.9(2)
C2 B7 B11 58.68(17)
B3 B7 B11 108.0(2)
B12 B7 B11 59.75(18)
C2 B7 B8 105.3(2)
B3 B7 B8 59.67(17)
B12 B7 B8 60.16(18)
B11 B7 B8 107.8(2)
B3 B8 B4 60.44(16)
B3 B8 B12 107.6(2)
B4 B8 B12 107.1(2)
B3 B8 B7 59.82(17)
B4 B8 B7 107.6(2)
B12 B8 B7 59.64(18)
B3 B8 B9 108.2(2)
B4 B8 B9 59.38(16)
B12 B8 B9 60.10(18)
B7 B8 B9 108.0(2)
B4 B9 B5 60.11(16)
B4 B9 B10 107.3(2)
B5 B9 B10 59.67(17)
B4 B9 B12 107.0(2)
B5 B9 B12 107.5(2)
B10 B9 B12 59.81(18)
B4 B9 B8 59.69(16)
B5 B9 B8 108.0(2)
B10 B9 B8 107.6(2)
B12 B9 B8 59.64(18)
B6 B10 B11 59.46(18)
B6 B10 B5 59.94(17)
B11 B10 B5 108.2(2)
B6 B10 B12 106.6(2)
B11 B10 B12 59.58(18)
B5 B10 B12 108.0(2)
B6 B10 B9 107.1(2)
B11 B10 B9 107.9(2)
B5 B10 B9 59.95(17)
B12 B10 B9 60.17(18)
C2 B11 B6 58.93(17)
C2 B11 B12 105.6(2)
B6 B11 B12 107.3(2)
C2 B11 B10 105.8(2)
B6 B11 B10 59.42(18)
B12 B11 B10 60.50(19)
C2 B11 B7 59.04(17)
B6 B11 B7 107.6(2)
B12 B11 B7 60.05(19)
B10 B11 B7 108.7(2)
B11 B12 B7 60.20(18)
B11 B12 B8 108.2(2)
B7 B12 B8 60.21(17)
B11 B12 B10 59.93(18)
B7 B12 B10 108.4(2)
B8 B12 B10 108.3(2)
B11 B12 B9 108.1(2)
B7 B12 B9 108.5(2)
B8 B12 B9 60.26(17)
B10 B12 B9 60.02(18)
C14 C13 C18 119.3(2)
C14 C13 C1 120.6(2)
C18 C13 C1 120.0(2)
C13 C14 C15 120.4(2)
C16 C15 C14 119.8(2)
C15 C16 C17 120.1(2)
C15 C16 C19 120.6(3)
C17 C16 C19 119.3(3)
C18 C17 C16 119.9(2)
C17 C18 C13 120.5(2)
F3 C19 F1 105.4(3)
F3 C19 F2 105.5(3)
F1 C19 F2 106.4(3)
F3 C19 C16 112.7(2)
F1 C19 C16 112.8(3)
F2 C19 C16 113.3(2)
F5 C20 F6 109.1(3)
F5 C20 F4 108.4(3)
F6 C20 F4 110.1(3)
F5 C20 S1 111.3(3)
F6 C20 S1 109.4(3)
F4 C20 S1 108.6(2)
O3 S1 O2 119.85(15)
O3 S1 O1 112.58(12)
O2 S1 O1 108.93(11)
O3 S1 C20 107.93(18)
O2 S1 C20 105.63(17)
O1 S1 C20 99.77(12)
B4 O1 S1 130.45(16)

loop_
_geom_bond_atom_site_label_1
_geom_bond_atom_site_label_2
_geom_bond_distance
C1 C13 1.506(3)
C1 C2 1.671(4)
C1 B6 1.696(4)
C1 B4 1.722(4)
C1 B5 1.726(4)
C1 B3 1.750(4)
C2 B6 1.702(4)
C2 B11 1.714(4)
C2 B7 1.721(4)
C2 B3 1.729(4)
B3 B8 1.769(4)
B3 B7 1.771(4)
B3 B4 1.782(4)
B4 O1 1.451(3)
B4 B9 1.767(4)
B4 B8 1.772(4)
B4 B5 1.777(4)
B5 B6 1.759(4)
B5 B10 1.776(4)
B5 B9 1.781(4)
B6 B10 1.745(4)
B6 B11 1.746(4)
B7 B12 1.774(5)
B7 B11 1.776(5)
B7 B8 1.784(4)
B8 B12 1.783(4)
B8 B9 1.794(4)
B9 B10 1.788(4)
B9 B12 1.791(5)
B10 B11 1.775(5)
B10 B12 1.785(5)
B11 B12 1.768(5)
C13 C14 1.385(3)
C13 C18 1.389(3)
C14 C15 1.390(3)
C15 C16 1.382(4)
C16 C17 1.386(4)
C16 C19 1.497(4)
C17 C18 1.382(4)
C19 F3 1.318(3)
C19 F1 1.322(4)
C19 F2 1.324(4)
C20 F5 1.294(4)
C20 F6 1.325(5)
C20 F4 1.328(3)
C20 S1 1.813(3)
S1 O3 1.403(2)
S1 O2 1.407(2)
S1 O1 1.5375(17)
